data_7155881
loop_
_publ_author_name
'Fan, Rui'
'Wen, Yuewei'
'Thamattoor, Dasan Madhav'

_publ_section_title
;
 Photochemical Generation and Trapping of 3-Oxacyclohexyne
;
_journal_name_full 'Org. Biomol. Chem.'
_journal_paper_doi 10.1039/C7OB01697B
_journal_year 2017
_chemical_formula_moiety 'C19 H16 O'
_chemical_formula_sum 'C19 H16 O'
_chemical_formula_weight 260.32
_space_group_crystal_system monoclinic
_space_group_IT_number 4
_space_group_name_Hall 'P 2yb'
_space_group_name_H-M_alt 'P 1 21 1'
_symmetry_space_group_name_Hall 'P 2yb'
_symmetry_space_group_name_H-M 'P 1 21 1'
_atom_sites_solution_hydrogens geom
_atom_sites_solution_primary iterative
_audit_creation_date 2017-05-29
_audit_creation_method
;
Olex2 1.2
(compiled 2017.03.28 svn.r3405 for OlexSys, GUI svn.r5337)
;
_audit_update_record
;
2017-07-06 deposited with the CCDC.
2017-09-15 downloaded from the CCDC.
;
_cell_angle_alpha 90
_cell_angle_beta 98.46
_cell_angle_gamma 90
_cell_formula_units_Z 2
_cell_length_a 10.482
_cell_length_b 5.173
_cell_length_c 12.755
_cell_measurement_reflns_used 3400
_cell_measurement_temperature 173
_cell_measurement_theta_max 26.39
_cell_measurement_theta_min 2.72
_cell_volume 684.094
_computing_cell_refinement 'SAINT v8.37A (Bruker, 2015)'
_computing_data_reduction 'SAINT v8.37A (Bruker, 2015)'
_computing_molecular_graphics 'Olex2 (Dolomanov et al., 2009)'
_computing_publication_material 'Olex2 (Dolomanov et al., 2009)'
_computing_structure_refinement 'XL (Sheldrick, 2008)'
_computing_structure_solution 'olex2.solve (Bourhis et al., 2015)'
_diffrn_ambient_temperature 173
_diffrn_measured_fraction_theta_full 0.998
_diffrn_measured_fraction_theta_max 0.998
_diffrn_measurement_device_type 'Bruker APEX-II CCD'
_diffrn_measurement_method '\f and \w scans'
_diffrn_radiation_type MoK\a
_diffrn_radiation_wavelength 0.71073
_diffrn_reflns_av_R_equivalents 0.0340
_diffrn_reflns_av_unetI/netI 0.0419
_diffrn_reflns_Laue_measured_fraction_full 0.998
_diffrn_reflns_Laue_measured_fraction_max 0.998
_diffrn_reflns_limit_h_max 13
_diffrn_reflns_limit_h_min -13
_diffrn_reflns_limit_k_max 6
_diffrn_reflns_limit_k_min -6
_diffrn_reflns_limit_l_max 14
_diffrn_reflns_limit_l_min -16
_diffrn_reflns_number 8730
_diffrn_reflns_point_group_measured_fraction_full 0.997
_diffrn_reflns_point_group_measured_fraction_max 0.996
_diffrn_reflns_theta_full 25.242
_diffrn_reflns_theta_max 26.858
_diffrn_reflns_theta_min 2.720
_diffrn_standards_number 0
_exptl_absorpt_coefficient_mu 0.076
_exptl_absorpt_correction_T_max 0.7454
_exptl_absorpt_correction_T_min 0.6997
_exptl_absorpt_correction_type multi-scan
_exptl_absorpt_process_details
'SADABS-2016/2 (Bruker,2016/2) was used for absorption correction. wR2(int) was 0.0567 before and 0.0501 after correction. The Ratio of minimum to maximum transmission is 0.9387. The \l/2 correction factor is Not present.'
_exptl_crystal_colour 'clear colourless'
_exptl_crystal_colour_lustre clear
_exptl_crystal_colour_primary colourless
_exptl_crystal_density_diffrn 1.264
_exptl_crystal_description prism
_exptl_crystal_F_000 276
_exptl_crystal_preparation 'Takeda Reaction'
_exptl_crystal_recrystallization_method 'Hexanes/EtOAc (column fraction)'
_exptl_crystal_size_max 0.22
_exptl_crystal_size_mid 0.08
_exptl_crystal_size_min 0.04
_refine_diff_density_max 0.123
_refine_diff_density_min -0.179
_refine_diff_density_rms 0.042
_refine_ls_abs_structure_details
;
 Flack x determined using 767 quotients [(I+)-(I-)]/[(I+)+(I-)]
 (Parsons, Flack and Wagner, Acta Cryst. B69 (2013) 249-259).
;
_refine_ls_abs_structure_Flack 1.0(10)
_refine_ls_extinction_method none
_refine_ls_goodness_of_fit_ref 0.875
_refine_ls_hydrogen_treatment constr
_refine_ls_matrix_type full
_refine_ls_number_parameters 200
_refine_ls_number_reflns 2948
_refine_ls_number_restraints 1
_refine_ls_restrained_S_all 0.875
_refine_ls_R_factor_all 0.0748
_refine_ls_R_factor_gt 0.0455
_refine_ls_shift/su_max 0.006
_refine_ls_shift/su_mean 0.001
_refine_ls_structure_factor_coef Fsqd
_refine_ls_weighting_details 'w=1/[\s^2^(Fo^2^)+(0.1000P)^2^] where P=(Fo^2^+2Fc^2^)/3'
_refine_ls_weighting_scheme calc
_refine_ls_wR_factor_gt 0.1141
_refine_ls_wR_factor_ref 0.1341
_reflns_Friedel_coverage 0.792
_reflns_Friedel_fraction_full 0.995
_reflns_Friedel_fraction_max 0.995
_reflns_number_gt 2155
_reflns_number_total 2948
_reflns_threshold_expression 'I > 2\s(I)'
_cod_data_source_file c7ob01697b2.cif
_cod_data_source_block dt1716a_0m_a
_cod_original_cell_volume 684.1
_cod_database_code 7155881
_shelx_shelxl_version_number 2016/6
_shelx_space_group_comment
;
The symmetry employed for this shelxl refinement is uniquely defined
by the following loop, which should always be used as a source of
symmetry information in preference to the above space-group names.
They are only intended as comments.
;
_shelx_estimated_absorpt_t_max 0.997
_shelx_estimated_absorpt_t_min 0.983
_olex2_refinement_description
;
1. Fixed Uiso
 At 1.2 times of:
  All C(H) groups, All C(H,H) groups, All C(H,H,H,H) groups
2. Others
 Sof(H19C)=Sof(H19D)=Sof(H17A)=Sof(H17B)=Sof(O1A)=Sof(C18A)=Sof(H18A)=
 Sof(H18B)=1-FVAR(1)
 Sof(O1)=Sof(H15A)=Sof(H15B)=Sof(H19A)=Sof(H19B)=Sof(C18)=Sof(H20A)=Sof(H20B)=
 FVAR(1)
3.a Ternary CH refined with riding coordinates:
 C14(H14), C1(H1)
3.b Secondary CH2 refined with riding coordinates:
 C19(H15A,H15B), C19(H19C,H19D), C17(H19A,H19B), C17(H17A,H17B), C18(H20A,
 H20B), C18A(H18A,H18B)
3.c Aromatic/amide H refined with riding coordinates:
 C10(H10), C6(H6), C12(H12), C9(H9), C3(H3), C11(H11), C5(H5), C4(H4)
;
_olex2_exptl_crystal_mounting_method 'MiTeGen Microloop'
_olex2_submission_original_sample_id DT1716a
_olex2_submission_special_instructions 'No special instructions were received'

loop_
_space_group_symop_operation_xyz
'x, y, z'
'-x, y+1/2, -z'

loop_
_atom_site_label
_atom_site_type_symbol
_atom_site_fract_x
_atom_site_fract_y
_atom_site_fract_z
_atom_site_U_iso_or_equiv
_atom_site_adp_type
_atom_site_occupancy
_atom_site_site_symmetry_order
_atom_site_calc_flag
_atom_site_refinement_flags_posn
_atom_site_refinement_flags_occupancy
_atom_site_disorder_assembly
_atom_site_disorder_group
C7 C -0.9488(2) -0.7532(5) -0.6827(2) 0.0328(6) Uani 1 1 d . . . .
C8 C -0.8457(2) -0.7579(5) -0.5893(2) 0.0318(6) Uani 1 1 d . . . .
C10 C -0.7545(3) -0.9335(6) -0.4178(2) 0.0427(7) Uani 1 1 d . . . .
H10 H -0.758278 -1.053511 -0.364099 0.051 Uiso 1 1 calc R . . .
C6 C -1.0519(3) -0.9271(6) -0.6930(2) 0.0400(7) Uani 1 1 d . . . .
H6 H -1.054365 -1.052675 -0.641166 0.048 Uiso 1 1 calc R . . .
C2 C -0.9473(3) -0.5679(5) -0.7634(2) 0.0363(7) Uani 1 1 d . . . .
C12 C -0.6498(3) -0.5797(6) -0.4896(2) 0.0398(7) Uani 1 1 d . . . .
H12 H -0.583249 -0.459359 -0.483284 0.048 Uiso 1 1 calc R . . .
C13 C -0.7420(2) -0.5792(5) -0.5800(2) 0.0322(6) Uani 1 1 d . . . .
C9 C -0.8482(2) -0.9340(6) -0.5063(2) 0.0381(7) Uani 1 1 d . . . .
H9 H -0.914602 -1.054461 -0.510735 0.046 Uiso 1 1 calc R . . .
C3 C -1.0490(3) -0.5569(7) -0.8468(2) 0.0486(8) Uani 1 1 d . . . .
H3 H -1.049164 -0.429664 -0.898304 0.058 Uiso 1 1 calc R . . .
C11 C -0.6554(3) -0.7557(6) -0.4090(2) 0.0429(7) Uani 1 1 d . . . .
H11 H -0.592819 -0.754379 -0.349196 0.051 Uiso 1 1 calc R . . .
C14 C -0.7280(2) -0.3952(6) -0.6667(2) 0.0367(7) Uani 1 1 d . . . .
H14 H -0.684467 -0.231278 -0.646196 0.044 Uiso 1 1 calc R . . .
C5 C -1.1503(3) -0.9179(6) -0.7780(3) 0.0483(8) Uani 1 1 d . . . .
H5 H -1.216968 -1.038031 -0.783319 0.058 Uiso 1 1 calc R . . .
O1 O -0.6018(13) -0.942(3) -0.9616(15) 0.071(5) Uani 0.425(19) 1 d . P A 1
C4 C -1.1497(3) -0.7315(7) -0.8545(3) 0.0529(9) Uani 1 1 d . . . .
H4 H -1.216547 -0.722789 -0.911060 0.064 Uiso 1 1 calc R . . .
C19 C -0.6877(3) -0.7575(8) -0.9342(2) 0.0532(9) Uani 1 1 d . . . .
H15A H -0.772351 -0.834833 -0.936206 0.064 Uiso 0.425(19) 1 calc R P A 1
H15B H -0.694927 -0.617369 -0.985260 0.064 Uiso 0.425(19) 1 calc R P A 1
H19C H -0.774893 -0.824929 -0.940896 0.064 Uiso 0.575(19) 1 calc R P A 2
H19D H -0.682442 -0.629044 -0.988787 0.064 Uiso 0.575(19) 1 calc R P A 2
C1 C -0.8369(3) -0.3880(6) -0.7630(2) 0.0392(7) Uani 1 1 d . . . .
H1 H -0.855379 -0.220100 -0.797508 0.047 Uiso 1 1 calc R . . .
C16 C -0.6432(3) -0.6520(6) -0.8252(2) 0.0381(7) Uani 1 1 d . . . .
C15 C -0.7099(2) -0.5029(6) -0.7701(2) 0.0377(7) Uani 1 1 d . . . .
C17 C -0.5115(3) -0.7627(7) -0.7901(2) 0.0488(8) Uani 1 1 d . . . .
H19A H -0.445321 -0.646730 -0.808047 0.059 Uiso 0.425(19) 1 calc R P A 1
H19B H -0.497642 -0.790760 -0.714053 0.059 Uiso 0.425(19) 1 calc R P A 1
H17A H -0.447918 -0.625707 -0.777554 0.059 Uiso 0.575(19) 1 calc R P A 2
H17B H -0.510388 -0.860931 -0.725160 0.059 Uiso 0.575(19) 1 calc R P A 2
C18 C -0.5086(19) -1.004(4) -0.846(2) 0.078(6) Uani 0.425(19) 1 d . P A 1
H20A H -0.544003 -1.142995 -0.807883 0.094 Uiso 0.425(19) 1 calc R P A 1
H20B H -0.421429 -1.048258 -0.855982 0.094 Uiso 0.425(19) 1 calc R P A 1
O1A O -0.4846(8) -0.9264(19) -0.8739(6) 0.057(3) Uani 0.575(19) 1 d . P A 2
C18A C -0.5911(17) -0.966(2) -0.9365(14) 0.061(4) Uani 0.575(19) 1 d . P A 2
H18A H -0.628152 -1.128121 -0.917008 0.073 Uiso 0.575(19) 1 calc R P A 2
H18B H -0.572305 -0.984380 -1.008348 0.073 Uiso 0.575(19) 1 calc R P A 2

loop_
_atom_site_aniso_label
_atom_site_aniso_U_11
_atom_site_aniso_U_22
_atom_site_aniso_U_33
_atom_site_aniso_U_23
_atom_site_aniso_U_13
_atom_site_aniso_U_12
C7 0.0313(13) 0.0287(15) 0.0394(14) -0.0038(14) 0.0085(11) 0.0036(13)
C8 0.0290(12) 0.0298(14) 0.0379(14) -0.0034(14) 0.0090(11) 0.0047(13)
C10 0.0453(15) 0.0401(17) 0.0428(16) 0.0073(15) 0.0072(13) 0.0034(15)
C6 0.0365(14) 0.0366(16) 0.0460(16) -0.0016(14) 0.0034(12) 0.0012(14)
C2 0.0337(14) 0.0340(16) 0.0411(15) 0.0004(13) 0.0057(11) 0.0082(13)
C12 0.0361(15) 0.0384(17) 0.0456(16) -0.0054(15) 0.0083(12) -0.0046(14)
C13 0.0306(13) 0.0300(14) 0.0378(14) -0.0072(13) 0.0105(11) 0.0001(12)
C9 0.0342(14) 0.0316(16) 0.0490(16) 0.0001(14) 0.0079(12) -0.0024(13)
C3 0.0467(17) 0.0481(19) 0.0487(17) 0.0052(16) -0.0001(14) 0.0080(16)
C11 0.0393(15) 0.0465(18) 0.0407(15) -0.0028(16) -0.0009(12) 0.0027(15)
C14 0.0386(14) 0.0302(15) 0.0425(16) -0.0016(13) 0.0099(12) -0.0028(13)
C5 0.0379(15) 0.050(2) 0.0555(18) -0.0094(18) 0.0011(13) -0.0049(17)
O1 0.053(5) 0.119(10) 0.043(8) -0.021(6) 0.011(4) -0.008(6)
C4 0.0417(16) 0.061(2) 0.0514(17) -0.0034(18) -0.0083(13) 0.0071(17)
C19 0.0509(18) 0.073(2) 0.0345(15) -0.0036(18) 0.0035(13) -0.0002(19)
C1 0.0380(14) 0.0347(16) 0.0456(16) 0.0079(14) 0.0082(12) 0.0054(14)
C16 0.0369(14) 0.0427(17) 0.0353(14) 0.0037(13) 0.0070(12) 0.0018(13)
C15 0.0345(14) 0.0405(16) 0.0391(15) 0.0034(13) 0.0086(12) 0.0010(13)
C17 0.0394(16) 0.059(2) 0.0472(17) -0.0074(18) 0.0046(13) 0.0082(17)
C18 0.063(7) 0.052(8) 0.132(17) 0.006(8) 0.049(9) 0.002(6)
O1A 0.052(4) 0.068(6) 0.052(4) -0.011(3) 0.007(3) 0.025(4)
C18A 0.112(11) 0.032(5) 0.038(7) -0.013(4) 0.010(5) 0.014(5)

loop_
_atom_type_symbol
_atom_type_description
_atom_type_scat_dispersion_real
_atom_type_scat_dispersion_imag
_atom_type_scat_source
C C 0.0033 0.0016 'International Tables Vol C Tables 4.2.6.8 and 6.1.1.4'
H H 0.0000 0.0000 'International Tables Vol C Tables 4.2.6.8 and 6.1.1.4'
O O 0.0106 0.0060 'International Tables Vol C Tables 4.2.6.8 and 6.1.1.4'

loop_
_geom_angle_atom_site_label_1
_geom_angle_atom_site_label_2
_geom_angle_atom_site_label_3
_geom_angle
C6 C7 C8 121.7(2)
C6 C7 C2 117.4(2)
C2 C7 C8 120.8(2)
C13 C8 C7 121.0(2)
C9 C8 C7 121.7(2)
C9 C8 C13 117.4(2)
C11 C10 C9 120.3(3)
C5 C6 C7 122.0(3)
C7 C2 C1 121.1(2)
C3 C2 C7 119.8(3)
C3 C2 C1 119.1(3)
C11 C12 C13 121.2(3)
C8 C13 C14 121.0(2)
C12 C13 C8 119.9(2)
C12 C13 C14 119.1(2)
C10 C9 C8 121.7(3)
C4 C3 C2 121.3(3)
C10 C11 C12 119.5(3)
C13 C14 C1 117.7(2)
C15 C14 C13 117.8(2)
C15 C14 C1 58.30(17)
C4 C5 C6 120.0(3)
C19 O1 C18 102.9(12)
C5 C4 C3 119.5(3)
O1 C19 C16 110.9(8)
C18A C19 C16 99.4(7)
C2 C1 C14 118.0(2)
C15 C1 C2 117.3(3)
C15 C1 C14 58.14(17)
C15 C16 C19 126.3(3)
C15 C16 C17 127.1(3)
C17 C16 C19 106.5(2)
C14 C15 C1 63.56(18)
C16 C15 C14 148.5(3)
C16 C15 C1 145.8(3)
C18 C17 C16 105.6(9)
O1A C17 C16 106.1(4)
C17 C18 O1 102.6(14)
C18A O1A C17 108.1(8)
O1A C18A C19 113.7(9)

loop_
_geom_bond_atom_site_label_1
_geom_bond_atom_site_label_2
_geom_bond_distance
C7 C8 1.486(4)
C7 C6 1.397(4)
C7 C2 1.408(4)
C8 C13 1.419(3)
C8 C9 1.400(4)
C10 C9 1.382(4)
C10 C11 1.379(4)
C6 C5 1.384(4)
C2 C3 1.392(4)
C2 C1 1.485(4)
C12 C13 1.391(4)
C12 C11 1.380(4)
C13 C14 1.483(4)
C3 C4 1.382(5)
C14 C1 1.550(4)
C14 C15 1.470(4)
C5 C4 1.372(5)
O1 C19 1.393(15)
O1 C18 1.68(4)
C19 C16 1.502(4)
C19 C18A 1.485(15)
C1 C15 1.473(4)
C16 C15 1.312(4)
C16 C17 1.501(4)
C17 C18 1.44(2)
C17 O1A 1.424(8)
O1A C18A 1.29(2)
